data_1508316
loop_
_publ_author_name
'Khlebnikov, Alexander F.'
'Golovkina, Maria V.'
'Novikov, Mikhail S.'
'Yufit, Dmitry S.'

_publ_section_title
;
 A novel strategy for the synthesis of 3-(N-heteryl)pyrrole derivatives.
;
_journal_issue 14
_journal_name_full 'Organic letters'
_journal_page_first 3768
_journal_page_last 3771
_journal_paper_doi 10.1021/ol3016594
_journal_volume 14
_journal_year 2012
_chemical_formula_moiety 'C22 H19 N2 O, C H O3'
_chemical_formula_sum 'C23 H20 N2 O4'
_chemical_formula_weight 388.41
_chemical_name_systematic
;
1-(2-(4-methoxy)-4-phenyl-1H-pyrrol-3-yl)piridinium hydrocarbonate
;
_space_group_crystal_system triclinic
_space_group_IT_number 2
_space_group_name_Hall '-P 1'
_space_group_name_H-M_alt 'P -1'
_symmetry_space_group_name_Hall '-P 1'
_symmetry_space_group_name_H-M 'P -1'
_atom_sites_solution_hydrogens difmap
_atom_sites_solution_primary direct
_atom_sites_solution_secondary difmap
_audit_creation_date 2012-01-30
_audit_creation_method
;
  Olex2 1.1-beta
  (compiled 2011.11.01 svn.r2039, GUI svn.r3906)
;
_cell_angle_alpha 66.320(8)
_cell_angle_beta 75.505(8)
_cell_angle_gamma 84.878(7)
_cell_formula_units_Z 2
_cell_length_a 8.5504(7)
_cell_length_b 10.5045(8)
_cell_length_c 11.7210(11)
_cell_measurement_reflns_used 1825
_cell_measurement_temperature 120
_cell_measurement_theta_max 32.3811
_cell_measurement_theta_min 2.7527
_cell_volume 933.35(15)
_computing_cell_refinement
;
CrysAlisPro, Agilent Technologies,
Version 1.171.35.15 (release 03-08-2011 CrysAlis171 .NET)
(compiled Aug  3 2011,13:03:54)
;
_computing_data_collection
;
CrysAlisPro, Agilent Technologies,
Version 1.171.35.15 (release 03-08-2011 CrysAlis171 .NET)
(compiled Aug  3 2011,13:03:54)
;
_computing_data_reduction
;
CrysAlisPro, Agilent Technologies,
Version 1.171.35.15 (release 03-08-2011 CrysAlis171 .NET)
(compiled Aug  3 2011,13:03:54)
;
_computing_molecular_graphics
;
O. V. Dolomanov, L. J. Bourhis, R. J. Gildea, J. A. K. Howard and H. Puschmann,
OLEX2: a complete structure solution, refinement and analysis program.
J. Appl. Cryst. (2009). 42, 339-341.
;
_computing_publication_material
;
O. V. Dolomanov, L. J. Bourhis, R. J. Gildea, J. A. K. Howard and H. Puschmann,
OLEX2: a complete structure solution, refinement and analysis program.
J. Appl. Cryst. (2009). 42, 339-341.
;
_computing_structure_refinement
;
XL, G.M. Sheldrick, Acta Cryst.
(2008). A64, 112-122
;
_computing_structure_solution
;
XS, G.M. Sheldrick, Acta Cryst.
(2008). A64, 112-122
;
_diffrn_ambient_temperature 120
_diffrn_detector CCD
_diffrn_detector_area_resol_mean 16.1511
_diffrn_detector_type Sapphire3
_diffrn_measured_fraction_theta_full 0.999
_diffrn_measured_fraction_theta_max 0.999
_diffrn_measurement_details
;
  1 omega  -93.00  -11.00   1.0000   30.0000
omega____ theta____ kappa____ phi______ frames
    -      -26.1867  -57.0000   60.0000 82

  2 omega  -95.00  -66.00   1.0000   30.0000
omega____ theta____ kappa____ phi______ frames
    -      -26.1867  -57.0000   30.0000 29

  3 omega  -77.00  -36.00   1.0000   30.0000
omega____ theta____ kappa____ phi______ frames
    -      -26.1867 -179.0000  150.0000 41

  4 omega  -42.00   42.00   1.0000   30.0000
omega____ theta____ kappa____ phi______ frames
    -      -26.1867   57.0000 -180.0000 84

  5 omega   27.00   69.00   1.0000   30.0000
omega____ theta____ kappa____ phi______ frames
    -       26.9679 -100.0000    0.0000 42

  6 omega   13.00   62.00   1.0000   30.0000
omega____ theta____ kappa____ phi______ frames
    -       26.9679 -101.0000  -70.0000 49

  7 omega   43.00   69.00   1.0000   30.0000
omega____ theta____ kappa____ phi______ frames
    -       26.9679 -100.0000 -180.0000 26

  8 omega   37.00   63.00   1.0000   30.0000
omega____ theta____ kappa____ phi______ frames
    -       26.9679 -101.0000  109.0000 26

  9 omega  -33.00   52.00   1.0000   30.0000
omega____ theta____ kappa____ phi______ frames
    -       26.9679  -38.0000  -90.0000 85
;
_diffrn_measurement_device '3-circle diffractometer'
_diffrn_measurement_device_type 'Xcalibur, Sapphire3, Gemini ultra'
_diffrn_measurement_method \w-scan
_diffrn_orient_matrix_UB_11 -0.0258626000
_diffrn_orient_matrix_UB_12 0.0024984000
_diffrn_orient_matrix_UB_13 0.0614713000
_diffrn_orient_matrix_UB_21 0.0633480000
_diffrn_orient_matrix_UB_22 -0.0451456000
_diffrn_orient_matrix_UB_23 0.0203462000
_diffrn_orient_matrix_UB_31 0.0515834000
_diffrn_orient_matrix_UB_32 0.0582479000
_diffrn_orient_matrix_UB_33 -0.0207173000
_diffrn_radiation_collimation monochromator
_diffrn_radiation_monochromator graphite
_diffrn_radiation_type 'Mo K\a'
_diffrn_radiation_wavelength 0.7107
_diffrn_radiation_xray_symbol Mo
_diffrn_reflns_av_R_equivalents 0.0628
_diffrn_reflns_av_unetI/netI 0.0950
_diffrn_reflns_limit_h_max 11
_diffrn_reflns_limit_h_min -11
_diffrn_reflns_limit_k_max 14
_diffrn_reflns_limit_k_min -11
_diffrn_reflns_limit_l_max 15
_diffrn_reflns_limit_l_min -15
_diffrn_reflns_number 9230
_diffrn_reflns_theta_full 29.00
_diffrn_reflns_theta_max 29.00
_diffrn_reflns_theta_min 2.76
_diffrn_source 'Enhance (Mo) X-ray Source'
_diffrn_source_current n/a
_diffrn_source_type 'sealed tube'
_diffrn_source_voltage n/a
_exptl_absorpt_coefficient_mu 0.096
_exptl_absorpt_correction_T_max 1.00000
_exptl_absorpt_correction_T_min 0.86119
_exptl_absorpt_correction_type multi-scan
_exptl_absorpt_process_details
;
CrysAlisPro, Agilent Technologies,
Version 1.171.35.15 (release 03-08-2011 CrysAlis171 .NET)
(compiled Aug  3 2011,13:03:54)
Empirical absorption correction using spherical harmonics,
 implemented in SCALE3 ABSPACK scaling algorithm.
;
_exptl_crystal_colour 'clear dark brown'
_exptl_crystal_colour_lustre clear
_exptl_crystal_colour_modifier dark
_exptl_crystal_colour_primary brown
_exptl_crystal_density_diffrn 1.382
_exptl_crystal_density_method 'not measured'
_exptl_crystal_description prism
_exptl_crystal_F_000 408
_exptl_crystal_size_max 0.21
_exptl_crystal_size_mid 0.13
_exptl_crystal_size_min 0.07
_refine_diff_density_max 0.307
_refine_diff_density_min -0.316
_refine_diff_density_rms 0.064
_refine_ls_extinction_method none
_refine_ls_goodness_of_fit_ref 1.004
_refine_ls_hydrogen_treatment refall
_refine_ls_matrix_type full
_refine_ls_number_parameters 342
_refine_ls_number_reflns 4954
_refine_ls_number_restraints 0
_refine_ls_restrained_S_all 1.004
_refine_ls_R_factor_all 0.0922
_refine_ls_R_factor_gt 0.0571
_refine_ls_shift/su_max 0.000
_refine_ls_shift/su_mean 0.000
_refine_ls_structure_factor_coef Fsqd
_refine_ls_weighting_details 'calc w=1/[\s^2^(Fo^2^)+(0.0300P)^2^+0.0000P] where P=(Fo^2^+2Fc^2^)/3'
_refine_ls_weighting_scheme calc
_refine_ls_wR_factor_gt 0.0972
_refine_ls_wR_factor_ref 0.1156
_reflns_number_gt 3310
_reflns_number_total 4954
_reflns_threshold_expression >2sigma(I)
_cod_data_source_file ol3016594_si_001.cif
_cod_data_source_block 15_dax45
_cod_depositor_comments 'Adding full bibliography for 1508313--1508316.cif.'
_cod_original_cell_volume 933.35(14)
_cod_database_code 1508316
_chemical_oxdiff_formula 'C22 H18 N2 O1'
_reflns_odcompleteness_completeness 99.91
_reflns_odcompleteness_iscentric 1
_reflns_odcompleteness_theta 30.44

loop_
_space_group_symop_id
_space_group_symop_operation_xyz
1 'x, y, z'
2 '-x, -y, -z'

loop_
_atom_site_label
_atom_site_type_symbol
_atom_site_fract_x
_atom_site_fract_y
_atom_site_fract_z
_atom_site_U_iso_or_equiv
_atom_site_adp_type
_atom_site_occupancy
_atom_site_symmetry_multiplicity
_atom_site_calc_flag
O1 O 0.65649(17) 0.92162(12) 0.03048(12) 0.0235(3) Uani 1 1 d
O2 O 0.94139(16) 0.13822(12) 0.53540(12) 0.0210(3) Uani 1 1 d
O3 O 0.77235(16) 0.26603(12) 0.41644(12) 0.0215(3) Uani 1 1 d
O4 O 0.85998(17) 0.06714(12) 0.40242(12) 0.0220(3) Uani 1 1 d
N1 N 0.79350(18) 0.43458(14) 0.53805(14) 0.0160(3) Uani 1 1 d
N2 N 0.69704(17) 0.70526(14) 0.65678(13) 0.0141(3) Uani 1 1 d
C1 C 0.7426(2) 0.56691(16) 0.51991(17) 0.0152(4) Uani 1 1 d
C2 C 0.7440(2) 0.58266(16) 0.63146(16) 0.0142(4) Uani 1 1 d
C3 C 0.8004(2) 0.45798(16) 0.71802(16) 0.0146(4) Uani 1 1 d
C4 C 0.8292(2) 0.36989(17) 0.65477(17) 0.0166(4) Uani 1 1 d
C5 C 0.7115(2) 0.66410(16) 0.39613(16) 0.0140(4) Uani 1 1 d
C6 C 0.6303(2) 0.62077(17) 0.32809(17) 0.0171(4) Uani 1 1 d
C7 C 0.6120(2) 0.70940(18) 0.20769(18) 0.0185(4) Uani 1 1 d
C8 C 0.6762(2) 0.84386(17) 0.15192(17) 0.0173(4) Uani 1 1 d
C9 C 0.7539(2) 0.89025(17) 0.21913(17) 0.0165(4) Uani 1 1 d
C10 C 0.7711(2) 0.80033(17) 0.34034(17) 0.0167(4) Uani 1 1 d
C11 C 0.7228(3) 1.0599(2) -0.0307(2) 0.0278(5) Uani 1 1 d
C12 C 0.5557(2) 0.76811(17) 0.63404(17) 0.0168(4) Uani 1 1 d
C13 C 0.5076(2) 0.88443(18) 0.66044(18) 0.0205(4) Uani 1 1 d
C14 C 0.6037(2) 0.93439(18) 0.71261(18) 0.0221(4) Uani 1 1 d
C15 C 0.7460(2) 0.86714(18) 0.73780(18) 0.0201(4) Uani 1 1 d
C16 C 0.7917(2) 0.75360(17) 0.70796(17) 0.0166(4) Uani 1 1 d
C17 C 0.8220(2) 0.42227(16) 0.84826(16) 0.0156(4) Uani 1 1 d
C18 C 0.7082(2) 0.45758(18) 0.93958(18) 0.0205(4) Uani 1 1 d
C19 C 0.7290(3) 0.41642(19) 1.06340(19) 0.0245(4) Uani 1 1 d
C20 C 0.8610(3) 0.3385(2) 1.09815(19) 0.0252(4) Uani 1 1 d
C21 C 0.9750(3) 0.3052(2) 1.00865(19) 0.0262(4) Uani 1 1 d
C22 C 0.9562(2) 0.34747(17) 0.88447(18) 0.0203(4) Uani 1 1 d
C23 C 0.8568(2) 0.16101(16) 0.45400(16) 0.0161(4) Uani 1 1 d
H1 H 0.796(3) 0.390(2) 0.479(2) 0.044(7) Uiso 1 1 d
H4 H 0.871(2) 0.2713(18) 0.6823(18) 0.023(5) Uiso 1 1 d
H4A H 0.938(4) -0.013(3) 0.437(3) 0.082(10) Uiso 1 1 d
H6 H 0.588(3) 0.5244(19) 0.3634(18) 0.029(5) Uiso 1 1 d
H7 H 0.558(2) 0.6784(18) 0.1601(18) 0.021(5) Uiso 1 1 d
H9 H 0.798(2) 0.9818(19) 0.1816(18) 0.023(5) Uiso 1 1 d
H10 H 0.829(2) 0.8302(18) 0.3856(18) 0.024(5) Uiso 1 1 d
H11A H 0.679(2) 1.1189(18) 0.0175(18) 0.025(5) Uiso 1 1 d
H11B H 0.847(3) 1.0584(19) -0.043(2) 0.034(6) Uiso 1 1 d
H11C H 0.691(3) 1.099(2) -0.113(2) 0.038(6) Uiso 1 1 d
H12 H 0.490(2) 0.7291(18) 0.5993(18) 0.021(5) Uiso 1 1 d
H13 H 0.405(3) 0.9279(19) 0.6436(19) 0.030(6) Uiso 1 1 d
H14 H 0.573(2) 1.0213(19) 0.7339(18) 0.025(5) Uiso 1 1 d
H15 H 0.818(3) 0.8997(18) 0.7728(19) 0.028(6) Uiso 1 1 d
H16 H 0.895(2) 0.7013(18) 0.7241(18) 0.021(5) Uiso 1 1 d
H18 H 0.613(2) 0.5082(17) 0.9186(17) 0.018(5) Uiso 1 1 d
H19 H 0.647(3) 0.4397(19) 1.1277(19) 0.029(6) Uiso 1 1 d
H20 H 0.869(2) 0.3081(17) 1.1806(18) 0.018(5) Uiso 1 1 d
H21 H 1.069(3) 0.2540(19) 1.0314(19) 0.030(6) Uiso 1 1 d
H22 H 1.040(2) 0.3260(18) 0.8208(18) 0.021(5) Uiso 1 1 d

loop_
_atom_site_aniso_label
_atom_site_aniso_U_11
_atom_site_aniso_U_22
_atom_site_aniso_U_33
_atom_site_aniso_U_23
_atom_site_aniso_U_13
_atom_site_aniso_U_12
O1 0.0308(8) 0.0190(6) 0.0187(7) -0.0009(5) -0.0130(6) -0.0005(5)
O2 0.0244(8) 0.0210(6) 0.0226(7) -0.0106(5) -0.0125(6) 0.0048(5)
O3 0.0255(8) 0.0192(6) 0.0256(7) -0.0118(5) -0.0129(6) 0.0070(5)
O4 0.0263(8) 0.0200(6) 0.0282(8) -0.0151(6) -0.0133(6) 0.0055(5)
N1 0.0188(8) 0.0138(7) 0.0161(8) -0.0068(6) -0.0045(6) 0.0021(6)
N2 0.0139(8) 0.0152(7) 0.0127(7) -0.0058(5) -0.0022(6) 0.0010(5)
C1 0.0148(9) 0.0138(8) 0.0163(9) -0.0057(7) -0.0022(7) -0.0013(6)
C2 0.0138(9) 0.0135(7) 0.0149(9) -0.0059(6) -0.0027(7) 0.0018(6)
C3 0.0141(9) 0.0143(8) 0.0130(9) -0.0029(6) -0.0036(7) 0.0012(6)
C4 0.0168(9) 0.0157(8) 0.0160(9) -0.0051(7) -0.0035(7) 0.0009(7)
C5 0.0125(8) 0.0161(8) 0.0136(9) -0.0069(6) -0.0025(7) 0.0028(6)
C6 0.0197(10) 0.0150(8) 0.0175(9) -0.0069(7) -0.0052(8) -0.0001(7)
C7 0.0195(10) 0.0211(9) 0.0185(10) -0.0098(7) -0.0073(8) 0.0007(7)
C8 0.0178(9) 0.0186(8) 0.0149(9) -0.0062(7) -0.0057(7) 0.0059(7)
C9 0.0168(9) 0.0119(8) 0.0208(10) -0.0072(7) -0.0034(8) 0.0013(7)
C10 0.0181(9) 0.0168(8) 0.0173(9) -0.0090(7) -0.0047(7) 0.0020(7)
C11 0.0335(13) 0.0198(9) 0.0230(11) 0.0002(8) -0.0076(10) -0.0031(9)
C12 0.0157(9) 0.0184(8) 0.0157(9) -0.0063(7) -0.0037(7) 0.0006(7)
C13 0.0180(10) 0.0206(9) 0.0209(10) -0.0084(7) -0.0022(8) 0.0049(7)
C14 0.0247(11) 0.0193(9) 0.0225(10) -0.0108(8) -0.0028(8) 0.0030(8)
C15 0.0214(10) 0.0208(9) 0.0213(10) -0.0112(8) -0.0047(8) -0.0024(7)
C16 0.0154(9) 0.0186(8) 0.0154(9) -0.0059(7) -0.0040(7) -0.0011(7)
C17 0.0188(10) 0.0127(8) 0.0145(9) -0.0047(6) -0.0034(7) -0.0003(7)
C18 0.0192(10) 0.0226(9) 0.0177(10) -0.0074(7) -0.0029(8) 0.0041(8)
C19 0.0252(11) 0.0299(10) 0.0160(10) -0.0089(8) -0.0009(8) 0.0000(8)
C20 0.0301(12) 0.0308(10) 0.0123(10) -0.0039(8) -0.0076(9) -0.0028(8)
C21 0.0257(11) 0.0285(10) 0.0235(11) -0.0072(8) -0.0114(9) 0.0065(8)
C22 0.0212(10) 0.0210(9) 0.0185(10) -0.0085(7) -0.0042(8) 0.0041(7)
C23 0.0176(9) 0.0163(8) 0.0147(9) -0.0058(7) -0.0043(7) -0.0014(7)

loop_
_atom_type_symbol
_atom_type_description
_atom_type_scat_dispersion_real
_atom_type_scat_dispersion_imag
_atom_type_scat_source
C C 0.0033 0.0016 'International Tables Vol C Tables 4.2.6.8 and 6.1.1.4'
H H 0.0000 0.0000 'International Tables Vol C Tables 4.2.6.8 and 6.1.1.4'
N N 0.0061 0.0033 'International Tables Vol C Tables 4.2.6.8 and 6.1.1.4'
O O 0.0106 0.0060 'International Tables Vol C Tables 4.2.6.8 and 6.1.1.4'

loop_
_exptl_crystal_face_index_h
_exptl_crystal_face_index_k
_exptl_crystal_face_index_l
_exptl_crystal_face_perp_dist
_exptl_oxdiff_crystal_face_indexfrac_h
_exptl_oxdiff_crystal_face_indexfrac_k
_exptl_oxdiff_crystal_face_indexfrac_l
_exptl_oxdiff_crystal_face_x
_exptl_oxdiff_crystal_face_y
_exptl_oxdiff_crystal_face_z
0 0 -1 0.0363 -0.0001 -0.0002 -0.9994 -0.0614 -0.0203 0.0207
1 0 0 0.0894 0.9988 -0.0004 -0.0007 -0.0259 0.0633 0.0515
0 1 -1 0.0396 0.0002 0.9987 -0.9997 -0.0590 -0.0654 0.0789
-1 0 0 0.0894 -0.9988 0.0004 0.0007 0.0259 -0.0633 -0.0515
0 -1 1 0.0396 -0.0002 -0.9987 0.9997 0.0590 0.0654 -0.0789
0 -1 -1 0.0536 -0.0003 -0.9991 -0.9992 -0.0639 0.0248 -0.0375
0 1 1 0.0536 0.0003 0.9991 0.9992 0.0639 -0.0248 0.0375
0 0 1 0.0363 0.0001 0.0002 0.9994 0.0614 0.0203 -0.0207

loop_
_geom_angle_atom_site_label_1
_geom_angle_atom_site_label_2
_geom_angle_atom_site_label_3
_geom_angle
C8 O1 C11 117.04(15)
C23 O4 H4A 110.8(15)
C1 N1 H1 125.0(13)
C4 N1 C1 110.37(15)
C4 N1 H1 124.5(13)
C12 N2 C2 119.86(15)
C16 N2 C2 119.33(15)
C16 N2 C12 120.75(15)
N1 C1 C2 105.78(15)
N1 C1 C5 121.27(15)
C2 C1 C5 132.73(15)
C1 C2 N2 125.58(15)
C1 C2 C3 109.53(14)
C3 C2 N2 124.90(15)
C2 C3 C17 130.45(15)
C4 C3 C2 104.64(15)
C4 C3 C17 124.90(15)
N1 C4 C3 109.66(15)
N1 C4 H4 120.1(11)
C3 C4 H4 130.2(11)
C6 C5 C1 121.26(15)
C10 C5 C1 120.46(16)
C10 C5 C6 118.18(16)
C5 C6 H6 120.8(12)
C7 C6 C5 121.01(16)
C7 C6 H6 118.2(12)
C6 C7 C8 120.06(17)
C6 C7 H7 120.8(11)
C8 C7 H7 119.2(11)
O1 C8 C7 115.44(16)
O1 C8 C9 124.67(16)
C9 C8 C7 119.89(17)
C8 C9 C10 119.51(16)
C8 C9 H9 120.3(12)
C10 C9 H9 120.2(12)
C5 C10 H10 118.7(11)
C9 C10 C5 121.30(17)
C9 C10 H10 120.0(11)
O1 C11 H11A 113.5(11)
O1 C11 H11B 110.9(11)
O1 C11 H11C 104.5(12)
H11A C11 H11B 107.5(16)
H11A C11 H11C 108.8(17)
H11B C11 H11C 111.6(17)
N2 C12 C13 120.43(17)
N2 C12 H12 118.3(11)
C13 C12 H12 121.3(11)
C12 C13 C14 119.12(19)
C12 C13 H13 119.0(11)
C14 C13 H13 121.9(11)
C13 C14 C15 119.70(16)
C13 C14 H14 122.0(12)
C15 C14 H14 118.3(12)
C14 C15 H15 122.3(12)
C16 C15 C14 119.62(18)
C16 C15 H15 118.0(12)
N2 C16 C15 120.36(17)
N2 C16 H16 117.1(10)
C15 C16 H16 122.5(11)
C18 C17 C3 122.06(17)
C22 C17 C3 119.74(15)
C22 C17 C18 118.16(17)
C17 C18 H18 120.7(11)
C19 C18 C17 120.42(19)
C19 C18 H18 118.9(11)
C18 C19 H19 119.9(13)
C20 C19 C18 120.30(18)
C20 C19 H19 119.7(13)
C19 C20 H20 118.7(12)
C21 C20 C19 119.73(19)
C21 C20 H20 121.5(12)
C20 C21 C22 120.3(2)
C20 C21 H21 120.1(12)
C22 C21 H21 119.6(12)
C17 C22 C21 121.05(17)
C17 C22 H22 119.5(12)
C21 C22 H22 119.5(12)
O2 C23 O4 118.17(15)
O3 C23 O2 124.77(15)
O3 C23 O4 117.05(16)

loop_
_geom_bond_atom_site_label_1
_geom_bond_atom_site_label_2
_geom_bond_distance
O1 C8 1.372(2)
O1 C11 1.433(2)
O2 C23 1.274(2)
O3 C23 1.248(2)
O4 C23 1.343(2)
O4 H4A 1.04(3)
N1 C1 1.367(2)
N1 C4 1.361(2)
N1 H1 0.97(2)
N2 C2 1.436(2)
N2 C12 1.358(2)
N2 C16 1.354(2)
C1 C2 1.385(2)
C1 C5 1.474(2)
C2 C3 1.429(2)
C3 C4 1.373(2)
C3 C17 1.475(2)
C4 H4 1.012(18)
C5 C6 1.396(2)
C5 C10 1.395(2)
C6 C7 1.383(2)
C6 H6 0.989(19)
C7 C8 1.393(2)
C7 H7 0.968(19)
C8 C9 1.389(3)
C9 C10 1.391(2)
C9 H9 0.950(18)
C10 H10 0.96(2)
C11 H11A 0.989(18)
C11 H11B 1.04(2)
C11 H11C 0.99(2)
C12 C13 1.381(2)
C12 H12 0.97(2)
C13 C14 1.382(3)
C13 H13 0.98(2)
C14 C15 1.388(3)
C14 H14 1.036(18)
C15 C16 1.371(2)
C15 H15 0.97(2)
C16 H16 1.02(2)
C17 C18 1.401(2)
C17 C22 1.388(3)
C18 C19 1.391(3)
C18 H18 0.96(2)
C19 C20 1.381(3)
C19 H19 0.99(2)
C20 C21 1.376(3)
C20 H20 0.906(19)
C21 C22 1.388(3)
C21 H21 0.96(2)
C22 H22 0.981(19)

loop_
_geom_hbond_atom_site_label_D
_geom_hbond_atom_site_label_H
_geom_hbond_atom_site_label_A
_geom_hbond_distance_DH
_geom_hbond_distance_HA
_geom_hbond_distance_DA
_geom_hbond_angle_DHA
_geom_hbond_site_symmetry_A
N1 H1 O3 0.97(2) 1.78(2) 2.7226(19) 162.0(19) .
O4 H4A O2 1.04(3) 1.57(3) 2.6023(18) 169(2) 2_756
